data_7012369
loop_
_publ_author_name
'Gibson, Vernon C.'
'Halliwell, Catherine M.'
'Long, Nicholas J.'
'Oxford, Philip J.'
'Smith, Andrew M.'
'White, Andrew J. P.'
'Williams, David J.'

_publ_section_title
;
 Synthetic, spectroscopic and olefin oligomerisation studies on nickel
 and palladium complexes containing ferrocene substituted nitrogen
 donor ligands
;
_journal_issue 5
_journal_name_full 'Dalton Transactions'
_journal_page_first 918
_journal_paper_doi 10.1039/b210463f
_journal_year 2003
_chemical_formula_sum 'C22 H18 Fe N4'
_chemical_formula_weight 394.25
_chemical_name_systematic
; 
? 
;
_space_group_IT_number 61
_symmetry_cell_setting orthorhombic
_symmetry_space_group_name_Hall '-P 2ac 2ab'
_symmetry_space_group_name_H-M 'P b c a'
_atom_sites_solution_hydrogens geom
_atom_sites_solution_primary direct
_atom_sites_solution_secondary difmap
_audit_creation_method SHELXL
_cell_angle_alpha 90.00
_cell_angle_beta 90.00
_cell_angle_gamma 90.00
_cell_formula_units_Z 8
_cell_length_a 16.4177(14)
_cell_length_b 10.4738(14)
_cell_length_c 20.9191(11)
_cell_measurement_reflns_used 24
_cell_measurement_temperature 293(2)
_cell_measurement_theta_max 12.52
_cell_measurement_theta_min 4.85
_cell_volume 3597.2(6)
_computing_cell_refinement 'Siemens XSCANS'
_computing_data_collection 'Siemens XSCANS'
_computing_data_reduction 'Siemens SHELXTL'
_computing_molecular_graphics 'Siemens SHELXTL'
_computing_publication_material 'Siemens SHELXTL'
_computing_structure_refinement 'SHELXL-93 (Sheldrick, 1993)'
_computing_structure_solution 'SHELXS-86 (Sheldrick, 1990)'
_diffrn_ambient_temperature 293(2)
_diffrn_measurement_device 'Siemens P4'
_diffrn_measurement_method '\w scans'
_diffrn_radiation_monochromator graphite
_diffrn_radiation_source 'fine-focus sealed tube'
_diffrn_radiation_type MoK\a
_diffrn_radiation_wavelength 0.71073
_diffrn_reflns_av_R_equivalents 0.0000
_diffrn_reflns_av_sigmaI/netI 0.0520
_diffrn_reflns_limit_h_max 19
_diffrn_reflns_limit_h_min 0
_diffrn_reflns_limit_k_max 12
_diffrn_reflns_limit_k_min 0
_diffrn_reflns_limit_l_max 0
_diffrn_reflns_limit_l_min -24
_diffrn_reflns_number 3148
_diffrn_reflns_theta_max 25.00
_diffrn_reflns_theta_min 1.95
_diffrn_standards_decay_% 6.78
_diffrn_standards_interval_count 97
_diffrn_standards_number 3
_exptl_absorpt_coefficient_mu 0.852
_exptl_absorpt_correction_type none
_exptl_crystal_colour 'Deep red'
_exptl_crystal_density_diffrn 1.456
_exptl_crystal_description blocks
_exptl_crystal_F_000 1632
_exptl_crystal_size_max 0.67
_exptl_crystal_size_mid 0.57
_exptl_crystal_size_min 0.40
_refine_diff_density_max 0.327
_refine_diff_density_min -0.242
_refine_diff_density_rms 0.050
_refine_ls_extinction_method none
_refine_ls_goodness_of_fit_all 1.019
_refine_ls_goodness_of_fit_obs 1.085
_refine_ls_matrix_type full
_refine_ls_number_parameters 244
_refine_ls_number_reflns 2840
_refine_ls_number_restraints 0
_refine_ls_restrained_S_all 1.189
_refine_ls_restrained_S_obs 1.085
_refine_ls_R_factor_all 0.0763
_refine_ls_R_factor_obs 0.0406
_refine_ls_shift/esd_max -0.001
_refine_ls_shift/esd_mean 0.000
_refine_ls_structure_factor_coef Fsqd
_refine_ls_weighting_details 'w=1/[\s^2^(Fo^2^)+(0.0441P)^2^+0.0000P] where P=(Fo^2^+2Fc^2^)/3'
_refine_ls_weighting_scheme calc
_refine_ls_wR_factor_all 0.1108
_refine_ls_wR_factor_obs 0.0827
_reflns_number_observed 2175
_reflns_number_total 3148
_reflns_observed_criterion >2sigma(I)
_cod_data_source_file b210463f.txt
_cod_data_source_block Compound_1A
_cod_depositor_comments
;
The following automatic conversions were performed:
'_symmetry_cell_setting' value 'Orthorhombic' changed to 'orthorhombic'
according to '/home/saulius/struct/CIF-dictionaries/cif_core.dic'
dictionary named 'cif_core.dic' version 2.4.1 from 2010-06-29.

Automatic conversion script
Id: cif_fix_enum 1527 2010-12-29 10:47:43Z saulius 

The following automatic conversions were performed:

'_refine_ls_weighting_scheme' value 'calc
w=1/[\s^2^(Fo^2^)+(0.0441P)^2^+0.0000P] where P=(Fo^2^+2Fc^2^)/3' was
changed to 'calc'. New tag '_refine_ls_weighting_details' was
created. The value of the new tag was set to
'w=1/[\s^2^(Fo^2^)+(0.0441P)^2^+0.0000P] where P=(Fo^2^+2Fc^2^)/3'.

Automatic conversion script
Id: cif_fix_values 3143 2015-03-26 13:38:13Z robertas 
;
_cod_original_sg_symbol_H-M Pbca
_cod_original_formula_sum 'C22 H18 N4 Fe'
_cod_database_code 7012369

loop_
_symmetry_equiv_pos_as_xyz
'x, y, z'
'-x+1/2, -y, z+1/2'
'-x, y+1/2, -z+1/2'
'x+1/2, -y+1/2, -z'
'-x, -y, -z'
'x-1/2, y, -z-1/2'
'x, -y-1/2, z-1/2'
'-x-1/2, y-1/2, z'

loop_
_atom_site_aniso_label
_atom_site_aniso_U_11
_atom_site_aniso_U_22
_atom_site_aniso_U_33
_atom_site_aniso_U_23
_atom_site_aniso_U_13
_atom_site_aniso_U_12
Fe 0.0342(2) 0.0324(2) 0.0399(2) -0.0033(2) -0.0008(2) 0.0003(2)
C1 0.0350(14) 0.040(2) 0.045(2) -0.0060(13) 0.0030(13) 0.0060(12)
C2 0.046(2) 0.037(2) 0.055(2) 0.003(2) -0.001(2) 0.0019(15)
C3 0.052(2) 0.029(2) 0.082(3) -0.005(2) 0.001(2) 0.0016(14)
C4 0.055(2) 0.050(2) 0.063(2) -0.025(2) -0.003(2) 0.002(2)
C5 0.046(2) 0.056(2) 0.045(2) -0.015(2) 0.0074(14) 0.004(2)
C6 0.0343(14) 0.032(2) 0.049(2) -0.0023(13) -0.0010(13) 0.0039(12)
C7 0.037(2) 0.039(2) 0.050(2) -0.0033(13) 0.0061(14) 0.0008(13)
C8 0.0325(14) 0.043(2) 0.075(2) 0.000(2) 0.002(2) -0.0029(13)
C9 0.041(2) 0.048(2) 0.071(2) -0.003(2) -0.018(2) 0.001(2)
C10 0.051(2) 0.044(2) 0.046(2) 0.004(2) -0.0107(14) 0.006(2)
N11 0.0346(12) 0.043(2) 0.0413(14) 0.0015(12) 0.0022(11) 0.0049(12)
C11 0.042(2) 0.051(2) 0.0397(14) -0.001(2) 0.0046(14) 0.0040(14)
C12 0.033(2) 0.045(2) 0.046(2) 0.0037(14) 0.0054(12) 0.0056(13)
N13 0.048(2) 0.069(2) 0.050(2) 0.0064(15) 0.0058(13) -0.008(2)
C14 0.048(2) 0.064(3) 0.069(2) 0.012(2) 0.010(2) -0.010(2)
C15 0.046(2) 0.047(2) 0.077(2) -0.002(2) 0.001(2) -0.003(2)
C16 0.055(2) 0.050(2) 0.055(2) -0.010(2) 0.004(2) -0.001(2)
C17 0.045(2) 0.047(2) 0.053(2) -0.002(2) 0.0104(14) -0.0014(14)
N18 0.0389(13) 0.0303(14) 0.0470(14) 0.0019(12) 0.0002(11) 0.0027(11)
C18 0.042(2) 0.040(2) 0.046(2) -0.006(2) 0.0011(15) -0.0012(13)
C19 0.038(2) 0.036(2) 0.045(2) 0.0036(14) 0.0006(13) -0.0009(13)
N20 0.057(2) 0.058(2) 0.047(2) 0.002(2) 0.0072(12) -0.015(2)
C21 0.054(2) 0.065(3) 0.056(2) 0.010(2) 0.003(2) -0.018(2)
C22 0.052(2) 0.047(2) 0.064(2) 0.004(2) -0.008(2) -0.013(2)
C23 0.050(2) 0.051(2) 0.047(2) -0.006(2) -0.0034(15) -0.001(2)
C24 0.0423(15) 0.042(2) 0.044(2) 0.004(2) 0.0045(12) 0.000(2)

loop_
_atom_site_label
_atom_site_type_symbol
_atom_site_fract_x
_atom_site_fract_y
_atom_site_fract_z
_atom_site_U_iso_or_equiv
_atom_site_thermal_displace_type
_atom_site_occupancy
_atom_site_calc_flag
_atom_site_refinement_flags
_atom_site_disorder_group
Fe Fe 0.86716(2) 0.17684(4) 0.60254(2) 0.03548(13) Uani 1 d . .
C1 C 0.9898(2) 0.1447(3) 0.6139(2) 0.0400(7) Uani 1 d . .
C2 C 0.9439(2) 0.0612(3) 0.6533(2) 0.0459(8) Uani 1 d . .
H2A H 0.9468(2) 0.0563(3) 0.6976(2) 0.055 Uiso 1 calc R .
C3 C 0.8926(2) -0.0137(3) 0.6135(2) 0.0542(9) Uani 1 d . .
H3A H 0.8568(2) -0.0769(3) 0.6271(2) 0.065 Uiso 1 calc R .
C4 C 0.9058(2) 0.0245(4) 0.5500(2) 0.0561(10) Uani 1 d . .
H4A H 0.8799(2) -0.0093(4) 0.5143(2) 0.067 Uiso 1 calc R .
C5 C 0.9653(2) 0.1237(4) 0.5493(2) 0.0489(8) Uani 1 d . .
H5A H 0.9845(2) 0.1667(4) 0.5135(2) 0.059 Uiso 1 calc R .
C6 C 0.8413(2) 0.3652(3) 0.6218(2) 0.0385(7) Uani 1 d . .
C7 C 0.7969(2) 0.2823(3) 0.6643(2) 0.0421(8) Uani 1 d . .
H7A H 0.8001(2) 0.2819(3) 0.7087(2) 0.051 Uiso 1 calc R .
C8 C 0.7475(2) 0.2016(3) 0.6264(2) 0.0499(8) Uani 1 d . .
H8A H 0.7125(2) 0.1388(3) 0.6417(2) 0.060 Uiso 1 calc R .
C9 C 0.7604(2) 0.2328(4) 0.5612(2) 0.0535(9) Uani 1 d . .
H9A H 0.7351(2) 0.1942(4) 0.5265(2) 0.064 Uiso 1 calc R .
C10 C 0.8186(2) 0.3327(4) 0.5580(2) 0.0471(8) Uani 1 d . .
H10A H 0.8384(2) 0.3703(4) 0.5209(2) 0.057 Uiso 1 calc R .
N11 N 1.04599(15) 0.2331(3) 0.63903(13) 0.0396(6) Uani 1 d . .
C11 C 1.0887(2) 0.3017(3) 0.6019(2) 0.0439(7) Uani 1 d . .
H11A H 1.0826(2) 0.2931(3) 0.5579(2) 0.053 Uiso 1 calc R .
C12 C 1.1477(2) 0.3949(3) 0.6274(2) 0.0413(7) Uani 1 d . .
N13 N 1.1936(2) 0.4543(4) 0.58338(15) 0.0557(8) Uani 1 d . .
C14 C 1.2466(2) 0.5409(4) 0.6052(2) 0.0606(10) Uani 1 d . .
H14A H 1.2795(2) 0.5823(4) 0.5755(2) 0.073 Uiso 1 calc R .
C15 C 1.2557(2) 0.5724(4) 0.6682(2) 0.0563(9) Uani 1 d . .
H15A H 1.2926(2) 0.6350(4) 0.6807(2) 0.068 Uiso 1 calc R .
C16 C 1.2088(2) 0.5093(4) 0.7130(2) 0.0532(9) Uani 1 d . .
H16A H 1.2144(2) 0.5272(4) 0.7563(2) 0.064 Uiso 1 calc R .
C17 C 1.1540(2) 0.4198(4) 0.6923(2) 0.0486(8) Uani 1 d . .
H17A H 1.1213(2) 0.3763(4) 0.7214(2) 0.058 Uiso 1 calc R .
N18 N 0.8943(2) 0.4586(2) 0.64481(13) 0.0387(6) Uani 1 d . .
C18 C 0.9380(2) 0.5228(3) 0.6065(2) 0.0428(7) Uani 1 d . .
H18A H 0.9376(2) 0.5026(3) 0.5632(2) 0.051 Uiso 1 calc R .
C19 C 0.9894(2) 0.6287(3) 0.6293(2) 0.0397(7) Uani 1 d . .
N20 N 1.0405(2) 0.6783(4) 0.58603(14) 0.0543(7) Uani 1 d . .
C21 C 1.0882(2) 0.7736(4) 0.6064(2) 0.0584(10) Uani 1 d . .
H21A H 1.1244(2) 0.8093(4) 0.5772(2) 0.070 Uiso 1 calc R .
C22 C 1.0875(2) 0.8219(4) 0.6666(2) 0.0541(8) Uani 1 d . .
H22A H 1.1227(2) 0.8877(4) 0.6780(2) 0.065 Uiso 1 calc R .
C23 C 1.0342(2) 0.7721(4) 0.7106(2) 0.0493(8) Uani 1 d . .
H23A H 1.0318(2) 0.8040(4) 0.7520(2) 0.059 Uiso 1 calc R .
C24 C 0.9842(2) 0.6732(4) 0.69142(15) 0.0428(7) Uani 1 d . .
H24A H 0.9475(2) 0.6369(4) 0.71996(15) 0.051 Uiso 1 calc R .

loop_
_atom_type_symbol
_atom_type_description
_atom_type_scat_dispersion_real
_atom_type_scat_dispersion_imag
_atom_type_scat_source
C C 0.0033 0.0016 'International Tables Vol C Tables 4.2.6.8 and 6.1.1.4'
H H 0.0000 0.0000 'International Tables Vol C Tables 4.2.6.8 and 6.1.1.4'
N N 0.0061 0.0033 'International Tables Vol C Tables 4.2.6.8 and 6.1.1.4'
Fe Fe 0.3463 0.8444 'International Tables Vol C Tables 4.2.6.8 and 6.1.1.4'

loop_
_geom_angle_atom_site_label_1
_geom_angle_atom_site_label_2
_geom_angle_atom_site_label_3
_geom_angle
_geom_angle_site_symmetry_1
_geom_angle_site_symmetry_3
_geom_angle_publ_flag
C5 Fe C4 41.0(2) . . ?
C5 Fe C9 121.8(2) . . ?
C4 Fe C9 105.3(2) . . ?
C5 Fe C10 106.2(2) . . ?
C4 Fe C10 120.1(2) . . ?
C9 Fe C10 40.67(15) . . ?
C5 Fe C8 158.31(15) . . ?
C4 Fe C8 122.0(2) . . ?
C9 Fe C8 40.6(2) . . ?
C10 Fe C8 68.56(15) . . ?
C5 Fe C2 68.54(15) . . ?
C4 Fe C2 67.9(2) . . ?
C9 Fe C2 156.8(2) . . ?
C10 Fe C2 162.03(14) . . ?
C8 Fe C2 122.72(15) . . ?
C5 Fe C3 68.5(2) . . ?
C4 Fe C3 40.1(2) . . ?
C9 Fe C3 120.1(2) . . ?
C10 Fe C3 155.3(2) . . ?
C8 Fe C3 107.0(2) . . ?
C2 Fe C3 40.55(15) . . ?
C5 Fe C7 159.28(14) . . ?
C4 Fe C7 159.2(2) . . ?
C9 Fe C7 68.2(2) . . ?
C10 Fe C7 68.76(14) . . ?
C8 Fe C7 40.36(14) . . ?
C2 Fe C7 109.76(14) . . ?
C3 Fe C7 124.6(2) . . ?
C5 Fe C1 40.79(14) . . ?
C4 Fe C1 68.25(14) . . ?
C9 Fe C1 159.6(2) . . ?
C10 Fe C1 124.48(14) . . ?
C8 Fe C1 159.14(14) . . ?
C2 Fe C1 40.51(14) . . ?
C3 Fe C1 68.18(14) . . ?
C7 Fe C1 124.45(13) . . ?
C5 Fe C6 122.19(14) . . ?
C4 Fe C6 157.0(2) . . ?
C9 Fe C6 68.31(14) . . ?
C10 Fe C6 40.75(14) . . ?
C8 Fe C6 68.39(13) . . ?
C2 Fe C6 126.40(14) . . ?
C3 Fe C6 162.3(2) . . ?
C7 Fe C6 41.00(13) . . ?
C1 Fe C6 109.66(12) . . ?
N11 C1 C2 122.4(3) . . ?
N11 C1 C5 129.8(3) . . ?
C2 C1 C5 107.7(3) . . ?
N11 C1 Fe 125.2(2) . . ?
C2 C1 Fe 69.3(2) . . ?
C5 C1 Fe 68.8(2) . . ?
C1 C2 C3 108.4(3) . . ?
C1 C2 Fe 70.2(2) . . ?
C3 C2 Fe 70.0(2) . . ?
C4 C3 C2 107.8(3) . . ?
C4 C3 Fe 69.4(2) . . ?
C2 C3 Fe 69.4(2) . . ?
C3 C4 C5 108.8(3) . . ?
C3 C4 Fe 70.5(2) . . ?
C5 C4 Fe 69.4(2) . . ?
C1 C5 C4 107.3(3) . . ?
C1 C5 Fe 70.4(2) . . ?
C4 C5 Fe 69.6(2) . . ?
N18 C6 C10 130.7(3) . . ?
N18 C6 C7 121.7(3) . . ?
C10 C6 C7 107.5(3) . . ?
N18 C6 Fe 127.7(2) . . ?
C10 C6 Fe 69.0(2) . . ?
C7 C6 Fe 69.4(2) . . ?
C8 C7 C6 107.7(3) . . ?
C8 C7 Fe 69.4(2) . . ?
C6 C7 Fe 69.6(2) . . ?
C7 C8 C9 108.4(3) . . ?
C7 C8 Fe 70.2(2) . . ?
C9 C8 Fe 69.5(2) . . ?
C8 C9 C10 108.4(3) . . ?
C8 C9 Fe 69.8(2) . . ?
C10 C9 Fe 69.7(2) . . ?
C9 C10 C6 107.9(3) . . ?
C9 C10 Fe 69.6(2) . . ?
C6 C10 Fe 70.2(2) . . ?
C11 N11 C1 120.3(3) . . ?
N11 C11 C12 121.1(3) . . ?
N13 C12 C17 122.9(3) . . ?
N13 C12 C11 115.3(3) . . ?
C17 C12 C11 121.8(3) . . ?
C14 N13 C12 116.5(3) . . ?
N13 C14 C15 124.2(4) . . ?
C14 C15 C16 118.6(4) . . ?
C17 C16 C15 118.6(4) . . ?
C16 C17 C12 119.1(3) . . ?
C18 N18 C6 120.5(3) . . ?
N18 C18 C19 121.3(3) . . ?
N20 C19 C24 122.9(3) . . ?
N20 C19 C18 115.6(3) . . ?
C24 C19 C18 121.5(3) . . ?
C21 N20 C19 116.2(3) . . ?
N20 C21 C22 124.6(4) . . ?
C21 C22 C23 119.1(4) . . ?
C22 C23 C24 118.0(3) . . ?
C23 C24 C19 119.3(3) . . ?

loop_
_geom_bond_atom_site_label_1
_geom_bond_atom_site_label_2
_geom_bond_distance
_geom_bond_site_symmetry_2
_geom_bond_publ_flag
Fe C5 2.035(3) . ?
Fe C4 2.038(4) . ?
Fe C9 2.040(4) . ?
Fe C10 2.041(4) . ?
Fe C8 2.044(4) . ?
Fe C2 2.045(3) . ?
Fe C3 2.052(4) . ?
Fe C7 2.054(3) . ?
Fe C1 2.056(3) . ?
Fe C6 2.058(3) . ?
C1 N11 1.408(4) . ?
C1 C2 1.420(5) . ?
C1 C5 1.426(5) . ?
C2 C3 1.420(5) . ?
C3 C4 1.404(6) . ?
C4 C5 1.426(6) . ?
C6 N18 1.395(4) . ?
C6 C10 1.427(5) . ?
C6 C7 1.440(5) . ?
C7 C8 1.414(5) . ?
C8 C9 1.418(6) . ?
C9 C10 1.418(5) . ?
N11 C11 1.269(4) . ?
C11 C12 1.475(5) . ?
C12 N13 1.342(4) . ?
C12 C17 1.387(5) . ?
N13 C14 1.337(5) . ?
C14 C15 1.368(6) . ?
C15 C16 1.380(6) . ?
C16 C17 1.370(5) . ?
N18 C18 1.268(4) . ?
C18 C19 1.474(5) . ?
C19 N20 1.339(4) . ?
C19 C24 1.383(5) . ?
N20 C21 1.338(5) . ?
C21 C22 1.359(6) . ?
C22 C23 1.372(5) . ?
C23 C24 1.381(5) . ?
